data_7226775
loop_
_publ_author_name
'Lin, Shuang-Yan'
'Wang, Chunlai'
'Xu, Zhikun'

_publ_section_title
;
 Syntheses, Structures and Magnetic Properties of Symmetrical Schiff-base
 Supported Dinuclear Ln(III) Compounds
;
_journal_name_full 'RSC Adv.'
_journal_paper_doi 10.1039/C6RA16669E
_journal_year 2016
_chemical_formula_sum 'C68 H66 Dy2 N4 O18'
_chemical_formula_weight 1552.25
_chemical_name_systematic 2
_space_group_IT_number 2
_symmetry_cell_setting triclinic
_symmetry_space_group_name_Hall '-P 1'
_symmetry_space_group_name_H-M 'P -1'
_atom_sites_solution_hydrogens geom
_atom_sites_solution_primary direct
_atom_sites_solution_secondary difmap
_audit_creation_method SHELXL-97
_audit_update_record
;
2016-06-28 deposited with the CCDC.
2016-10-10 downloaded from the CCDC.
;
_cell_angle_alpha 94.2870(10)
_cell_angle_beta 113.0680(10)
_cell_angle_gamma 97.6950(10)
_cell_formula_units_Z 1
_cell_length_a 11.1487(7)
_cell_length_b 11.3872(7)
_cell_length_c 13.6878(8)
_cell_measurement_reflns_used 7381
_cell_measurement_temperature 185(2)
_cell_measurement_theta_max 26.08
_cell_measurement_theta_min 2.27
_cell_volume 1568.86(17)
_computing_cell_refinement 'Bruker SMART'
_computing_data_collection 'Bruker SMART'
_computing_data_reduction 'Bruker SAINT'
_computing_molecular_graphics 'Bruker SHELXTL'
_computing_publication_material 'Bruker SHELXTL'
_computing_structure_refinement 'SHELXL-97 (Sheldrick, 1997)'
_computing_structure_solution 'SHELXS-97 (Sheldrick, 1990)'
_diffrn_ambient_temperature 185(2)
_diffrn_measured_fraction_theta_full 0.981
_diffrn_measured_fraction_theta_max 0.981
_diffrn_measurement_device_type 'CCD area detector'
_diffrn_measurement_method 'phi and omega scans'
_diffrn_radiation_monochromator graphite
_diffrn_radiation_source 'fine-focus sealed tube'
_diffrn_radiation_type MoK\a
_diffrn_radiation_wavelength 0.71073
_diffrn_reflns_av_R_equivalents 0.0167
_diffrn_reflns_av_sigmaI/netI 0.0316
_diffrn_reflns_limit_h_max 13
_diffrn_reflns_limit_h_min -13
_diffrn_reflns_limit_k_max 14
_diffrn_reflns_limit_k_min -14
_diffrn_reflns_limit_l_max 16
_diffrn_reflns_limit_l_min -10
_diffrn_reflns_number 8689
_diffrn_reflns_theta_full 26.08
_diffrn_reflns_theta_max 26.08
_diffrn_reflns_theta_min 1.63
_exptl_absorpt_coefficient_mu 2.440
_exptl_absorpt_correction_T_max 0.7110
_exptl_absorpt_correction_T_min 0.6542
_exptl_absorpt_correction_type multi-scan
_exptl_crystal_colour yellow
_exptl_crystal_density_diffrn 1.643
_exptl_crystal_density_method 'not measured'
_exptl_crystal_description block
_exptl_crystal_F_000 778
_exptl_crystal_size_max 0.19
_exptl_crystal_size_mid 0.18
_exptl_crystal_size_min 0.15
_refine_diff_density_max 1.661
_refine_diff_density_min -1.023
_refine_diff_density_rms 0.091
_refine_ls_extinction_method none
_refine_ls_goodness_of_fit_ref 1.045
_refine_ls_hydrogen_treatment constr
_refine_ls_matrix_type full
_refine_ls_number_parameters 417
_refine_ls_number_reflns 6090
_refine_ls_number_restraints 0
_refine_ls_restrained_S_all 1.045
_refine_ls_R_factor_all 0.0272
_refine_ls_R_factor_gt 0.0248
_refine_ls_shift/su_max 0.002
_refine_ls_shift/su_mean 0.000
_refine_ls_structure_factor_coef Fsqd
_refine_ls_weighting_details 'calc w=1/[\s^2^(Fo^2^)+(0.0412P)^2^+0.5454P] where P=(Fo^2^+2Fc^2^)/3'
_refine_ls_weighting_scheme calc
_refine_ls_wR_factor_gt 0.0642
_refine_ls_wR_factor_ref 0.0659
_reflns_number_gt 5692
_reflns_number_total 6090
_reflns_threshold_expression >2sigma(I)
_cod_data_source_file c6ra16669e2.cif
_cod_data_source_block 1
_cod_depositor_comments
;
The following automatic conversions were performed:

'_symmetry_cell_setting' value 'Triclinic' changed to 'triclinic'
according to
/usr/data/users/saulius/crontab/automatic-downloads/rss-feeds/RSC/lib/dictionaries/cif_core.dic
dictionary named 'cif_core.dic' version 2.4.2 from 2011-04-26.

Automatic conversion script
Id: cif_fix_values 4268 2015-11-12 08:31:59Z antanas 
;
_cod_original_sg_symbol_H-M P-1
_cod_database_code 7226775

loop_
_symmetry_equiv_pos_as_xyz
'x, y, z'
'-x, -y, -z'

loop_
_atom_site_label
_atom_site_type_symbol
_atom_site_fract_x
_atom_site_fract_y
_atom_site_fract_z
_atom_site_U_iso_or_equiv
_atom_site_adp_type
_atom_site_occupancy
_atom_site_symmetry_multiplicity
_atom_site_calc_flag
_atom_site_refinement_flags
Dy1 Dy 0.595567(11) 0.175694(11) 0.417854(10) 0.01813(6) Uani 1 1 d .
N1 N 0.6268(2) 0.3579(2) 0.5456(2) 0.0222(5) Uani 1 1 d .
N2 N 1.0043(2) 0.1826(2) 0.4474(2) 0.0263(5) Uani 1 1 d .
O1 O 0.81169(19) 0.26628(18) 0.47698(16) 0.0232(4) Uani 1 1 d .
H1 H 0.8526 0.2276 0.4376 0.028 Uiso 1 1 calc R
O2 O 0.42685(19) 0.16670(18) 0.50449(16) 0.0248(4) Uani 1 1 d .
H2 H 0.3512 0.1050 0.4808 0.030 Uiso 1 1 calc R
O3 O 1.1428(3) 0.2279(3) 0.3062(3) 0.0661(10) Uani 1 1 d .
H3 H 1.2079 0.2120 0.2946 0.099 Uiso 1 1 calc R
O4 O 0.7221(2) 0.0191(2) 0.38679(17) 0.0288(5) Uani 1 1 d .
O5 O 0.6029(2) 0.10362(19) 0.24993(17) 0.0263(4) Uani 1 1 d .
O8 O 0.45261(19) -0.00654(18) 0.36425(16) 0.0250(4) Uani 1 1 d .
O6 O 0.5815(2) 0.35125(19) 0.31910(18) 0.0273(5) Uani 1 1 d .
O7 O 0.3937(2) 0.23768(19) 0.29537(17) 0.0276(5) Uani 1 1 d .
O9 O 0.30633(19) -0.10813(19) 0.41398(17) 0.0256(4) Uani 1 1 d .
C1 C 0.8969(3) 0.3522(3) 0.5457(2) 0.0206(6) Uani 1 1 d .
C2 C 0.8643(3) 0.4350(3) 0.6101(2) 0.0231(6) Uani 1 1 d .
C3 C 0.9636(3) 0.5246(3) 0.6846(2) 0.0250(6) Uani 1 1 d .
H3A H 0.9395 0.5776 0.7279 0.030 Uiso 1 1 calc R
C4 C 1.0965(3) 0.5403(3) 0.6986(3) 0.0269(7) Uani 1 1 d .
C5 C 1.1286(3) 0.4614(3) 0.6341(2) 0.0253(6) Uani 1 1 d .
H5 H 1.2170 0.4716 0.6394 0.030 Uiso 1 1 calc R
C6 C 1.0338(3) 0.3669(3) 0.5611(2) 0.0236(6) Uani 1 1 d .
C7 C 0.7310(3) 0.4332(3) 0.6051(2) 0.0248(6) Uani 1 1 d .
H7 H 0.7204 0.4943 0.6508 0.030 Uiso 1 1 calc R
C8 C 0.5036(3) 0.3731(3) 0.5573(3) 0.0267(6) Uani 1 1 d .
H8A H 0.4366 0.3883 0.4887 0.032 Uiso 1 1 calc R
H8B H 0.5212 0.4419 0.6127 0.032 Uiso 1 1 calc R
C9 C 0.4536(3) 0.2594(3) 0.5898(3) 0.0265(6) Uani 1 1 d .
H9A H 0.5213 0.2425 0.6574 0.032 Uiso 1 1 calc R
H9B H 0.3720 0.2664 0.6008 0.032 Uiso 1 1 calc R
C10 C 1.1978(3) 0.6387(3) 0.7807(3) 0.0368(8) Uani 1 1 d .
H10A H 1.2674 0.6037 0.8329 0.055 Uiso 1 1 calc R
H10B H 1.1549 0.6831 0.8178 0.055 Uiso 1 1 calc R
H10C H 1.2372 0.6932 0.7448 0.055 Uiso 1 1 calc R
C11 C 1.0767(3) 0.2823(3) 0.5072(2) 0.0260(6) Uani 1 1 d .
H11 H 1.1660 0.2994 0.5150 0.031 Uiso 1 1 calc R
C12 C 1.0559(3) 0.0926(3) 0.3992(3) 0.0320(7) Uani 1 1 d .
H12A H 1.0010 0.0129 0.3883 0.038 Uiso 1 1 calc R
H12B H 1.1476 0.0891 0.4491 0.038 Uiso 1 1 calc R
C13 C 1.0554(4) 0.1209(4) 0.2937(3) 0.0457(9) Uani 1 1 d .
H13A H 1.0815 0.0543 0.2604 0.055 Uiso 1 1 calc R
H13B H 0.9645 0.1285 0.2450 0.055 Uiso 1 1 calc R
C14 C 0.6705(3) -0.0778(3) 0.2101(2) 0.0250(6) Uani 1 1 d .
C15 C 0.7490(3) -0.1635(3) 0.2471(3) 0.0292(7) Uani 1 1 d .
H15 H 0.8017 -0.1589 0.3216 0.035 Uiso 1 1 calc R
C16 C 0.7507(4) -0.2555(3) 0.1757(3) 0.0367(8) Uani 1 1 d .
H16 H 0.8050 -0.3135 0.2015 0.044 Uiso 1 1 calc R
C17 C 0.6733(4) -0.2633(3) 0.0667(3) 0.0397(8) Uani 1 1 d .
H17 H 0.6745 -0.3265 0.0178 0.048 Uiso 1 1 calc R
C18 C 0.5943(4) -0.1784(4) 0.0296(3) 0.0434(9) Uani 1 1 d .
H18 H 0.5411 -0.1832 -0.0448 0.052 Uiso 1 1 calc R
C19 C 0.5929(4) -0.0864(3) 0.1012(3) 0.0365(8) Uani 1 1 d .
H19 H 0.5383 -0.0286 0.0754 0.044 Uiso 1 1 calc R
C20 C 0.6660(3) 0.0214(3) 0.2869(2) 0.0236(6) Uani 1 1 d .
C21 C 0.2430(3) -0.0963(3) 0.2287(2) 0.0238(6) Uani 1 1 d .
C22 C 0.2725(3) -0.0456(3) 0.1494(3) 0.0362(8) Uani 1 1 d .
H22 H 0.3546 0.0063 0.1679 0.043 Uiso 1 1 calc R
C23 C 0.1814(4) -0.0711(4) 0.0435(3) 0.0530(11) Uani 1 1 d .
H23 H 0.2008 -0.0362 -0.0107 0.064 Uiso 1 1 calc R
C24 C 0.0623(4) -0.1475(4) 0.0166(3) 0.0529(11) Uani 1 1 d .
H24 H 0.0005 -0.1651 -0.0561 0.063 Uiso 1 1 calc R
C25 C 0.0330(4) -0.1980(4) 0.0944(3) 0.0466(10) Uani 1 1 d .
H25 H -0.0493 -0.2498 0.0756 0.056 Uiso 1 1 calc R
C26 C 0.1237(3) -0.1732(3) 0.2005(3) 0.0328(7) Uani 1 1 d .
H26 H 0.1040 -0.2092 0.2541 0.039 Uiso 1 1 calc R
C27 C 0.3402(3) -0.0677(2) 0.3438(2) 0.0208(6) Uani 1 1 d .
C28 C 0.3834(3) 0.4057(3) 0.1982(2) 0.0225(6) Uani 1 1 d .
C29 C 0.2464(3) 0.3860(3) 0.1527(3) 0.0296(7) Uani 1 1 d .
H29 H 0.1980 0.3171 0.1641 0.035 Uiso 1 1 calc R
C30 C 0.1794(4) 0.4665(4) 0.0905(3) 0.0423(9) Uani 1 1 d .
H30 H 0.0853 0.4528 0.0600 0.051 Uiso 1 1 calc R
C31 C 0.2486(4) 0.5662(4) 0.0730(3) 0.0466(10) Uani 1 1 d .
H31 H 0.2023 0.6222 0.0319 0.056 Uiso 1 1 calc R
C32 C 0.3855(4) 0.5850(3) 0.1149(3) 0.0451(9) Uani 1 1 d .
H32 H 0.4332 0.6523 0.1007 0.054 Uiso 1 1 calc R
C33 C 0.4529(3) 0.5053(3) 0.1779(3) 0.0326(7) Uani 1 1 d .
H33 H 0.5470 0.5186 0.2074 0.039 Uiso 1 1 calc R
C34 C 0.4573(3) 0.3261(3) 0.2744(2) 0.0213(6) Uani 1 1 d .

loop_
_atom_site_aniso_label
_atom_site_aniso_U_11
_atom_site_aniso_U_22
_atom_site_aniso_U_33
_atom_site_aniso_U_23
_atom_site_aniso_U_13
_atom_site_aniso_U_12
Dy1 0.01572(8) 0.01686(8) 0.02000(8) 0.00142(5) 0.00603(6) 0.00145(5)
N1 0.0201(12) 0.0214(12) 0.0254(13) 0.0005(10) 0.0107(10) 0.0019(10)
N2 0.0234(12) 0.0291(14) 0.0284(14) 0.0036(11) 0.0118(11) 0.0073(11)
O1 0.0189(10) 0.0229(11) 0.0276(11) -0.0023(9) 0.0112(9) 0.0014(8)
O2 0.0209(10) 0.0226(10) 0.0271(11) 0.0027(9) 0.0068(8) 0.0002(8)
O3 0.079(2) 0.0596(19) 0.114(3) 0.047(2) 0.080(2) 0.0426(17)
O4 0.0295(11) 0.0306(12) 0.0225(11) -0.0012(9) 0.0061(9) 0.0100(9)
O5 0.0341(11) 0.0240(11) 0.0249(11) 0.0052(9) 0.0150(9) 0.0080(9)
O8 0.0215(10) 0.0226(11) 0.0249(11) 0.0030(9) 0.0049(8) -0.0016(8)
O6 0.0187(10) 0.0257(11) 0.0334(12) 0.0059(9) 0.0064(9) 0.0024(8)
O7 0.0237(10) 0.0259(11) 0.0326(12) 0.0085(9) 0.0106(9) 0.0028(9)
O9 0.0214(10) 0.0304(11) 0.0253(11) 0.0039(9) 0.0102(9) 0.0032(9)
C1 0.0171(13) 0.0207(14) 0.0218(14) 0.0050(12) 0.0063(11) 0.0005(11)
C2 0.0208(14) 0.0223(15) 0.0258(15) 0.0041(12) 0.0096(12) 0.0014(11)
C3 0.0262(15) 0.0223(15) 0.0257(15) -0.0002(12) 0.0115(12) 0.0013(12)
C4 0.0236(15) 0.0262(16) 0.0259(16) 0.0026(13) 0.0074(13) -0.0032(12)
C5 0.0173(13) 0.0305(16) 0.0244(15) 0.0046(13) 0.0056(12) -0.0002(12)
C6 0.0186(13) 0.0267(15) 0.0252(15) 0.0064(12) 0.0080(12) 0.0037(11)
C7 0.0264(15) 0.0218(15) 0.0285(16) 0.0005(12) 0.0139(13) 0.0052(12)
C8 0.0232(15) 0.0235(15) 0.0345(17) -0.0019(13) 0.0137(13) 0.0048(12)
C9 0.0211(14) 0.0299(16) 0.0301(16) 0.0021(13) 0.0123(13) 0.0047(12)
C10 0.0266(16) 0.040(2) 0.0348(19) -0.0046(15) 0.0089(14) -0.0066(14)
C11 0.0171(13) 0.0325(17) 0.0277(16) 0.0068(13) 0.0076(12) 0.0054(12)
C12 0.0287(16) 0.0293(17) 0.0422(19) 0.0033(15) 0.0181(14) 0.0080(13)
C13 0.049(2) 0.055(2) 0.047(2) 0.0104(19) 0.0270(19) 0.0288(19)
C14 0.0278(15) 0.0254(15) 0.0228(15) 0.0039(12) 0.0114(12) 0.0040(12)
C15 0.0297(16) 0.0314(17) 0.0284(16) 0.0032(13) 0.0130(13) 0.0082(13)
C16 0.046(2) 0.0313(18) 0.040(2) 0.0062(15) 0.0220(17) 0.0151(15)
C17 0.053(2) 0.0354(19) 0.038(2) -0.0033(16) 0.0266(18) 0.0103(17)
C18 0.059(2) 0.044(2) 0.0236(17) -0.0003(15) 0.0133(17) 0.0114(18)
C19 0.049(2) 0.0331(18) 0.0267(17) 0.0057(14) 0.0121(15) 0.0155(16)
C20 0.0207(14) 0.0242(15) 0.0259(15) 0.0014(12) 0.0108(12) 0.0008(11)
C21 0.0224(14) 0.0234(15) 0.0234(15) 0.0001(12) 0.0072(12) 0.0053(12)
C22 0.0318(17) 0.044(2) 0.0251(17) 0.0060(15) 0.0062(14) -0.0037(15)
C23 0.046(2) 0.076(3) 0.0234(18) 0.0125(19) 0.0062(16) -0.009(2)
C24 0.036(2) 0.078(3) 0.0239(18) 0.0026(19) -0.0041(15) -0.005(2)
C25 0.0246(17) 0.066(3) 0.036(2) -0.0020(19) 0.0050(15) -0.0079(17)
C26 0.0256(16) 0.0396(19) 0.0288(17) -0.0004(14) 0.0094(13) -0.0012(14)
C27 0.0218(14) 0.0160(13) 0.0228(14) 0.0005(11) 0.0072(11) 0.0046(11)
C28 0.0253(15) 0.0226(15) 0.0210(14) 0.0034(12) 0.0096(12) 0.0077(12)
C29 0.0262(15) 0.0371(18) 0.0270(16) 0.0082(14) 0.0112(13) 0.0079(13)
C30 0.0305(18) 0.062(3) 0.036(2) 0.0168(18) 0.0096(15) 0.0196(17)
C31 0.051(2) 0.050(2) 0.047(2) 0.0278(19) 0.0191(18) 0.0274(19)
C32 0.051(2) 0.036(2) 0.051(2) 0.0205(18) 0.0200(19) 0.0094(17)
C33 0.0304(16) 0.0305(17) 0.0362(18) 0.0085(14) 0.0124(14) 0.0038(13)
C34 0.0243(14) 0.0214(14) 0.0194(14) 0.0019(11) 0.0092(12) 0.0070(11)

loop_
_atom_type_symbol
_atom_type_description
_atom_type_scat_dispersion_real
_atom_type_scat_dispersion_imag
_atom_type_scat_source
C C 0.0033 0.0016 'International Tables Vol C Tables 4.2.6.8 and 6.1.1.4'
H H 0.0000 0.0000 'International Tables Vol C Tables 4.2.6.8 and 6.1.1.4'
Dy Dy -0.1892 4.4098 'International Tables Vol C Tables 4.2.6.8 and 6.1.1.4'
N N 0.0061 0.0033 'International Tables Vol C Tables 4.2.6.8 and 6.1.1.4'
O O 0.0106 0.0060 'International Tables Vol C Tables 4.2.6.8 and 6.1.1.4'

loop_
_geom_angle_atom_site_label_1
_geom_angle_atom_site_label_2
_geom_angle_atom_site_label_3
_geom_angle
_geom_angle_site_symmetry_1
_geom_angle_site_symmetry_3
O1 Dy1 O8 144.62(7) . .
O1 Dy1 O9 77.70(7) . 2_656
O8 Dy1 O9 86.12(7) . 2_656
O1 Dy1 O5 88.80(7) . .
O8 Dy1 O5 76.64(7) . .
O9 Dy1 O5 127.96(7) 2_656 .
O1 Dy1 O7 129.82(7) . .
O8 Dy1 O7 80.25(7) . .
O9 Dy1 O7 143.50(7) 2_656 .
O5 Dy1 O7 81.47(7) . .
O1 Dy1 O6 76.98(7) . .
O8 Dy1 O6 127.68(7) . .
O9 Dy1 O6 145.24(7) 2_656 .
O5 Dy1 O6 74.78(7) . .
O7 Dy1 O6 52.92(7) . .
O1 Dy1 N1 73.16(7) . .
O8 Dy1 N1 134.02(8) . .
O9 Dy1 N1 78.12(8) 2_656 .
O5 Dy1 N1 144.93(7) . .
O7 Dy1 N1 87.37(8) . .
O6 Dy1 N1 72.01(8) . .
O1 Dy1 O4 72.94(7) . .
O8 Dy1 O4 72.57(7) . .
O9 Dy1 O4 75.13(7) 2_656 .
O5 Dy1 O4 52.92(7) . .
O7 Dy1 O4 130.69(7) . .
O6 Dy1 O4 118.78(7) . .
N1 Dy1 O4 140.36(7) . .
O1 Dy1 O2 132.67(7) . .
O8 Dy1 O2 68.67(7) . .
O9 Dy1 O2 72.42(7) 2_656 .
O5 Dy1 O2 138.52(7) . .
O7 Dy1 O2 71.08(7) . .
O6 Dy1 O2 109.33(7) . .
N1 Dy1 O2 65.42(7) . .
O4 Dy1 O2 130.30(7) . .
O1 Dy1 C20 83.07(8) . .
O8 Dy1 C20 69.46(8) . .
O9 Dy1 C20 101.41(8) 2_656 .
O5 Dy1 C20 26.58(8) . .
O7 Dy1 C20 105.08(8) . .
O6 Dy1 C20 98.75(8) . .
N1 Dy1 C20 155.83(8) . .
O4 Dy1 C20 26.72(8) . .
O2 Dy1 C20 137.97(7) . .
O1 Dy1 C34 103.31(8) . .
O8 Dy1 C34 104.14(8) . .
O9 Dy1 C34 155.82(8) 2_656 .
O5 Dy1 C34 76.11(8) . .
O7 Dy1 C34 26.60(7) . .
O6 Dy1 C34 26.34(8) . .
N1 Dy1 C34 79.11(8) . .
O4 Dy1 C34 128.65(7) . .
O2 Dy1 C34 90.72(7) . .
C20 Dy1 C34 102.69(8) . .
C7 N1 C8 116.5(3) . .
C7 N1 Dy1 131.0(2) . .
C8 N1 Dy1 112.39(18) . .
C11 N2 C12 123.9(3) . .
C1 O1 Dy1 141.28(18) . .
C1 O1 H1 109.4 . .
Dy1 O1 H1 109.4 . .
C9 O2 Dy1 116.22(16) . .
C9 O2 H2 121.9 . .
Dy1 O2 H2 121.9 . .
C13 O3 H3 109.5 . .
C20 O4 Dy1 89.42(17) . .
C20 O5 Dy1 94.46(18) . .
C27 O8 Dy1 150.09(19) . .
C34 O6 Dy1 92.36(17) . .
C34 O7 Dy1 93.46(17) . .
C27 O9 Dy1 138.93(18) . 2_656
O1 C1 C2 123.5(3) . .
O1 C1 C6 119.9(3) . .
C2 C1 C6 116.6(3) . .
C3 C2 C1 119.9(3) . .
C3 C2 C7 116.2(3) . .
C1 C2 C7 123.9(3) . .
C2 C3 C4 123.6(3) . .
C2 C3 H3A 118.2 . .
C4 C3 H3A 118.2 . .
C5 C4 C3 116.8(3) . .
C5 C4 C10 122.6(3) . .
C3 C4 C10 120.5(3) . .
C4 C5 C6 121.8(3) . .
C4 C5 H5 119.1 . .
C6 C5 H5 119.1 . .
C5 C6 C11 118.6(3) . .
C5 C6 C1 121.1(3) . .
C11 C6 C1 120.2(3) . .
N1 C7 C2 126.7(3) . .
N1 C7 H7 116.6 . .
C2 C7 H7 116.6 . .
N1 C8 C9 107.6(2) . .
N1 C8 H8A 110.2 . .
C9 C8 H8A 110.2 . .
N1 C8 H8B 110.2 . .
C9 C8 H8B 110.2 . .
H8A C8 H8B 108.5 . .
O2 C9 C8 106.3(2) . .
O2 C9 H9A 110.5 . .
C8 C9 H9A 110.5 . .
O2 C9 H9B 110.5 . .
C8 C9 H9B 110.5 . .
H9A C9 H9B 108.7 . .
C4 C10 H10A 109.5 . .
C4 C10 H10B 109.5 . .
H10A C10 H10B 109.5 . .
C4 C10 H10C 109.5 . .
H10A C10 H10C 109.5 . .
H10B C10 H10C 109.5 . .
N2 C11 C6 125.7(3) . .
N2 C11 H11 117.1 . .
C6 C11 H11 117.1 . .
N2 C12 C13 111.8(3) . .
N2 C12 H12A 109.3 . .
C13 C12 H12A 109.3 . .
N2 C12 H12B 109.3 . .
C13 C12 H12B 109.3 . .
H12A C12 H12B 107.9 . .
O3 C13 C12 111.6(3) . .
O3 C13 H13A 109.3 . .
C12 C13 H13A 109.3 . .
O3 C13 H13B 109.3 . .
C12 C13 H13B 109.3 . .
H13A C13 H13B 108.0 . .
C19 C14 C15 119.2(3) . .
C19 C14 C20 120.0(3) . .
C15 C14 C20 120.8(3) . .
C16 C15 C14 120.3(3) . .
C16 C15 H15 119.9 . .
C14 C15 H15 119.9 . .
C15 C16 C17 120.3(3) . .
C15 C16 H16 119.9 . .
C17 C16 H16 119.9 . .
C18 C17 C16 119.6(3) . .
C18 C17 H17 120.2 . .
C16 C17 H17 120.2 . .
C19 C18 C17 120.0(3) . .
C19 C18 H18 120.0 . .
C17 C18 H18 120.0 . .
C18 C19 C14 120.7(3) . .
C18 C19 H19 119.7 . .
C14 C19 H19 119.7 . .
O5 C20 O4 121.4(3) . .
O5 C20 C14 119.1(3) . .
O4 C20 C14 119.5(3) . .
O5 C20 Dy1 58.96(15) . .
O4 C20 Dy1 63.86(16) . .
C14 C20 Dy1 166.1(2) . .
C26 C21 C22 119.6(3) . .
C26 C21 C27 120.4(3) . .
C22 C21 C27 120.0(3) . .
C23 C22 C21 119.7(3) . .
C23 C22 H22 120.2 . .
C21 C22 H22 120.2 . .
C24 C23 C22 120.1(4) . .
C24 C23 H23 120.0 . .
C22 C23 H23 120.0 . .
C25 C24 C23 120.5(3) . .
C25 C24 H24 119.8 . .
C23 C24 H24 119.8 . .
C24 C25 C26 119.8(3) . .
C24 C25 H25 120.1 . .
C26 C25 H25 120.1 . .
C21 C26 C25 120.4(3) . .
C21 C26 H26 119.8 . .
C25 C26 H26 119.8 . .
O9 C27 O8 123.8(3) . .
O9 C27 C21 118.3(3) . .
O8 C27 C21 117.9(3) . .
C29 C28 C33 119.1(3) . .
C29 C28 C34 120.8(3) . .
C33 C28 C34 119.9(3) . .
C28 C29 C30 120.3(3) . .
C28 C29 H29 119.9 . .
C30 C29 H29 119.9 . .
C31 C30 C29 120.3(3) . .
C31 C30 H30 119.9 . .
C29 C30 H30 119.9 . .
C30 C31 C32 120.1(3) . .
C30 C31 H31 120.0 . .
C32 C31 H31 120.0 . .
C31 C32 C33 119.8(3) . .
C31 C32 H32 120.1 . .
C33 C32 H32 120.1 . .
C32 C33 C28 120.4(3) . .
C32 C33 H33 119.8 . .
C28 C33 H33 119.8 . .
O6 C34 O7 121.2(3) . .
O6 C34 C28 118.9(3) . .
O7 C34 C28 119.8(3) . .
O6 C34 Dy1 61.31(15) . .
O7 C34 Dy1 59.94(14) . .
C28 C34 Dy1 179.8(2) . .

loop_
_geom_bond_atom_site_label_1
_geom_bond_atom_site_label_2
_geom_bond_distance
_geom_bond_site_symmetry_2
Dy1 O1 2.2817(19) .
Dy1 O8 2.314(2) .
Dy1 O9 2.367(2) 2_656
Dy1 O5 2.418(2) .
Dy1 O7 2.453(2) .
Dy1 O6 2.484(2) .
Dy1 N1 2.504(2) .
Dy1 O4 2.526(2) .
Dy1 O2 2.583(2) .
Dy1 C20 2.814(3) .
Dy1 C34 2.829(3) .
N1 C7 1.279(4) .
N1 C8 1.475(4) .
N2 C11 1.306(4) .
N2 C12 1.474(4) .
O1 C1 1.287(3) .
O1 H1 0.9500 .
O2 C9 1.424(4) .
O2 H2 0.9500 .
O3 C13 1.408(5) .
O3 H3 0.8400 .
O4 C20 1.265(4) .
O5 C20 1.263(4) .
O8 C27 1.263(3) .
O6 C34 1.256(4) .
O7 C34 1.269(4) .
O9 C27 1.257(4) .
O9 Dy1 2.367(2) 2_656
C1 C2 1.421(4) .
C1 C6 1.441(4) .
C2 C3 1.400(4) .
C2 C7 1.458(4) .
C3 C4 1.402(4) .
C3 H3A 0.9500 .
C4 C5 1.389(5) .
C4 C10 1.507(4) .
C5 C6 1.408(4) .
C5 H5 0.9500 .
C6 C11 1.413(4) .
C7 H7 0.9500 .
C8 C9 1.507(4) .
C8 H8A 0.9900 .
C8 H8B 0.9900 .
C9 H9A 0.9900 .
C9 H9B 0.9900 .
C10 H10A 0.9800 .
C10 H10B 0.9800 .
C10 H10C 0.9800 .
C11 H11 0.9500 .
C12 C13 1.501(5) .
C12 H12A 0.9900 .
C12 H12B 0.9900 .
C13 H13A 0.9900 .
C13 H13B 0.9900 .
C14 C19 1.388(4) .
C14 C15 1.389(4) .
C14 C20 1.504(4) .
C15 C16 1.386(5) .
C15 H15 0.9500 .
C16 C17 1.389(5) .
C16 H16 0.9500 .
C17 C18 1.386(5) .
C17 H17 0.9500 .
C18 C19 1.385(5) .
C18 H18 0.9500 .
C19 H19 0.9500 .
C21 C26 1.386(4) .
C21 C22 1.393(4) .
C21 C27 1.502(4) .
C22 C23 1.386(5) .
C22 H22 0.9500 .
C23 C24 1.383(6) .
C23 H23 0.9500 .
C24 C25 1.374(6) .
C24 H24 0.9500 .
C25 C26 1.386(5) .
C25 H25 0.9500 .
C26 H26 0.9500 .
C28 C29 1.383(4) .
C28 C33 1.394(4) .
C28 C34 1.501(4) .
C29 C30 1.388(5) .
C29 H29 0.9500 .
C30 C31 1.376(6) .
C30 H30 0.9500 .
C31 C32 1.383(6) .
C31 H31 0.9500 .
C32 C33 1.387(5) .
C32 H32 0.9500 .
C33 H33 0.9500 .

loop_
_geom_torsion_atom_site_label_1
_geom_torsion_atom_site_label_2
_geom_torsion_atom_site_label_3
_geom_torsion_atom_site_label_4
_geom_torsion
_geom_torsion_site_symmetry_1
O1 Dy1 N1 C7 -5.5(3) .
O8 Dy1 N1 C7 147.7(2) .
O9 Dy1 N1 C7 75.1(3) 2_656
O5 Dy1 N1 C7 -67.5(3) .
O7 Dy1 N1 C7 -138.6(3) .
O6 Dy1 N1 C7 -86.9(3) .
O4 Dy1 N1 C7 26.8(3) .
O2 Dy1 N1 C7 151.0(3) .
C20 Dy1 N1 C7 -16.3(4) .
C34 Dy1 N1 C7 -113.1(3) .
O1 Dy1 N1 C8 179.3(2) .
O8 Dy1 N1 C8 -27.6(2) .
O9 Dy1 N1 C8 -100.12(19) 2_656
O5 Dy1 N1 C8 117.3(2) .
O7 Dy1 N1 C8 46.17(19) .
O6 Dy1 N1 C8 97.88(19) .
O4 Dy1 N1 C8 -148.45(18) .
O2 Dy1 N1 C8 -24.20(18) .
C20 Dy1 N1 C8 168.43(19) .
C34 Dy1 N1 C8 71.66(19) .
O8 Dy1 O1 C1 -138.4(3) .
O9 Dy1 O1 C1 -73.6(3) 2_656
O5 Dy1 O1 C1 157.0(3) .
O7 Dy1 O1 C1 79.2(3) .
O6 Dy1 O1 C1 82.4(3) .
N1 Dy1 O1 C1 7.5(3) .
O4 Dy1 O1 C1 -151.6(3) .
O2 Dy1 O1 C1 -22.0(3) .
C20 Dy1 O1 C1 -177.0(3) .
C34 Dy1 O1 C1 81.6(3) .
O1 Dy1 O2 C9 21.6(2) .
O8 Dy1 O2 C9 167.74(19) .
O9 Dy1 O2 C9 75.02(18) 2_656
O5 Dy1 O2 C9 -156.98(17) .
O7 Dy1 O2 C9 -105.61(19) .
O6 Dy1 O2 C9 -68.32(19) .
N1 Dy1 O2 C9 -9.67(17) .
O4 Dy1 O2 C9 126.58(18) .
C20 Dy1 O2 C9 162.64(18) .
C34 Dy1 O2 C9 -87.35(18) .
O1 Dy1 O4 C20 -109.21(18) .
O8 Dy1 O4 C20 78.80(17) .
O9 Dy1 O4 C20 169.36(18) 2_656
O5 Dy1 O4 C20 -7.41(16) .
O7 Dy1 O4 C20 19.1(2) .
O6 Dy1 O4 C20 -45.15(19) .
N1 Dy1 O4 C20 -141.50(17) .
O2 Dy1 O4 C20 118.78(17) .
C34 Dy1 O4 C20 -15.6(2) .
O1 Dy1 O5 C20 76.83(17) .
O8 Dy1 O5 C20 -70.64(17) .
O9 Dy1 O5 C20 3.5(2) 2_656
O7 Dy1 O5 C20 -152.57(18) .
O6 Dy1 O5 C20 153.66(18) .
N1 Dy1 O5 C20 134.55(18) .
O4 Dy1 O5 C20 7.44(16) .
O2 Dy1 O5 C20 -104.22(18) .
C34 Dy1 O5 C20 -179.15(18) .
O1 Dy1 O8 C27 165.0(3) .
O9 Dy1 O8 C27 102.7(4) 2_656
O5 Dy1 O8 C27 -126.8(4) .
O7 Dy1 O8 C27 -43.3(4) .
O6 Dy1 O8 C27 -68.4(4) .
N1 Dy1 O8 C27 33.3(4) .
O4 Dy1 O8 C27 178.3(4) .
O2 Dy1 O8 C27 30.1(4) .
C20 Dy1 O8 C27 -153.6(4) .
C34 Dy1 O8 C27 -55.1(4) .
O1 Dy1 O6 C34 -178.30(18) .
O8 Dy1 O6 C34 30.2(2) .
O9 Dy1 O6 C34 -134.08(17) 2_656
O5 Dy1 O6 C34 89.37(18) .
O7 Dy1 O6 C34 -1.37(16) .
N1 Dy1 O6 C34 -102.03(18) .
O4 Dy1 O6 C34 119.78(17) .
O2 Dy1 O6 C34 -47.30(18) .
C20 Dy1 O6 C34 100.96(18) .
O1 Dy1 O7 C34 5.3(2) .
O8 Dy1 O7 C34 -153.77(18) .
O9 Dy1 O7 C34 136.59(17) 2_656
O5 Dy1 O7 C34 -75.96(17) .
O6 Dy1 O7 C34 1.36(16) .
N1 Dy1 O7 C34 70.69(17) .
O4 Dy1 O7 C34 -97.04(18) .
O2 Dy1 O7 C34 135.58(18) .
C20 Dy1 O7 C34 -88.29(18) .
Dy1 O1 C1 C2 -6.3(5) .
Dy1 O1 C1 C6 172.9(2) .
O1 C1 C2 C3 178.7(3) .
C6 C1 C2 C3 -0.5(4) .
O1 C1 C2 C7 -0.7(5) .
C6 C1 C2 C7 -179.9(3) .
C1 C2 C3 C4 1.6(5) .
C7 C2 C3 C4 -178.9(3) .
C2 C3 C4 C5 0.0(5) .
C2 C3 C4 C10 -179.8(3) .
C3 C4 C5 C6 -2.6(4) .
C10 C4 C5 C6 177.2(3) .
C4 C5 C6 C11 -172.9(3) .
C4 C5 C6 C1 3.7(4) .
O1 C1 C6 C5 178.7(3) .
C2 C1 C6 C5 -2.0(4) .
O1 C1 C6 C11 -4.8(4) .
C2 C1 C6 C11 174.5(3) .
C8 N1 C7 C2 178.3(3) .
Dy1 N1 C7 C2 3.2(5) .
C3 C2 C7 N1 -178.0(3) .
C1 C2 C7 N1 1.5(5) .
C7 N1 C8 C9 -120.9(3) .
Dy1 N1 C8 C9 55.1(3) .
Dy1 O2 C9 C8 40.1(3) .
N1 C8 C9 O2 -61.8(3) .
C12 N2 C11 C6 -175.2(3) .
C5 C6 C11 N2 171.3(3) .
C1 C6 C11 N2 -5.3(5) .
C11 N2 C12 C13 -85.7(4) .
N2 C12 C13 O3 64.9(4) .
C19 C14 C15 C16 0.7(5) .
C20 C14 C15 C16 179.0(3) .
C14 C15 C16 C17 -0.4(5) .
C15 C16 C17 C18 0.0(6) .
C16 C17 C18 C19 0.0(6) .
C17 C18 C19 C14 0.2(6) .
C15 C14 C19 C18 -0.6(5) .
C20 C14 C19 C18 -179.0(3) .
Dy1 O5 C20 O4 -14.0(3) .
Dy1 O5 C20 C14 164.0(2) .
Dy1 O4 C20 O5 13.3(3) .
Dy1 O4 C20 C14 -164.7(2) .
C19 C14 C20 O5 -7.9(4) .
C15 C14 C20 O5 173.7(3) .
C19 C14 C20 O4 170.1(3) .
C15 C14 C20 O4 -8.2(4) .
C19 C14 C20 Dy1 70.0(9) .
C15 C14 C20 Dy1 -108.4(8) .
O1 Dy1 C20 O5 -101.29(17) .
O8 Dy1 C20 O5 101.40(18) .
O9 Dy1 C20 O5 -177.20(16) 2_656
O7 Dy1 C20 O5 28.15(18) .
O6 Dy1 C20 O5 -25.67(18) .
N1 Dy1 C20 O5 -90.8(3) .
O4 Dy1 C20 O5 -166.7(3) .
O2 Dy1 C20 O5 106.47(18) .
C34 Dy1 C20 O5 0.85(18) .
O1 Dy1 C20 O4 65.42(17) .
O8 Dy1 C20 O4 -91.89(17) .
O9 Dy1 C20 O4 -10.49(18) 2_656
O5 Dy1 C20 O4 166.7(3) .
O7 Dy1 C20 O4 -165.13(16) .
O6 Dy1 C20 O4 141.04(17) .
N1 Dy1 C20 O4 75.9(3) .
O2 Dy1 C20 O4 -86.82(19) .
C34 Dy1 C20 O4 167.56(17) .
O1 Dy1 C20 C14 172.8(9) .
O8 Dy1 C20 C14 15.5(8) .
O9 Dy1 C20 C14 96.9(9) 2_656
O5 Dy1 C20 C14 -85.9(9) .
O7 Dy1 C20 C14 -57.8(9) .
O6 Dy1 C20 C14 -111.6(9) .
N1 Dy1 C20 C14 -176.7(8) .
O4 Dy1 C20 C14 107.4(9) .
O2 Dy1 C20 C14 20.6(9) .
C34 Dy1 C20 C14 -85.1(9) .
C26 C21 C22 C23 1.0(6) .
C27 C21 C22 C23 -179.1(4) .
C21 C22 C23 C24 -0.6(7) .
C22 C23 C24 C25 0.3(8) .
C23 C24 C25 C26 -0.6(7) .
C22 C21 C26 C25 -1.2(5) .
C27 C21 C26 C25 178.9(3) .
C24 C25 C26 C21 1.0(6) .
Dy1 O9 C27 O8 -30.6(5) 2_656
Dy1 O9 C27 C21 147.8(2) 2_656
Dy1 O8 C27 O9 -83.4(4) .
Dy1 O8 C27 C21 98.3(4) .
C26 C21 C27 O9 -5.2(4) .
C22 C21 C27 O9 175.0(3) .
C26 C21 C27 O8 173.2(3) .
C22 C21 C27 O8 -6.6(4) .
C33 C28 C29 C30 -2.1(5) .
C34 C28 C29 C30 173.9(3) .
C28 C29 C30 C31 0.5(6) .
C29 C30 C31 C32 1.7(6) .
C30 C31 C32 C33 -2.3(6) .
C31 C32 C33 C28 0.7(6) .
C29 C28 C33 C32 1.5(5) .
C34 C28 C33 C32 -174.6(3) .
Dy1 O6 C34 O7 2.5(3) .
Dy1 O6 C34 C28 179.9(2) .
Dy1 O7 C34 O6 -2.5(3) .
Dy1 O7 C34 C28 -179.9(2) .
C29 C28 C34 O6 -175.7(3) .
C33 C28 C34 O6 0.3(4) .
C29 C28 C34 O7 1.8(4) .
C33 C28 C34 O7 177.8(3) .
C29 C28 C34 Dy1 -10(64) .
C33 C28 C34 Dy1 166(100) .
O1 Dy1 C34 O6 1.70(18) .
O8 Dy1 C34 O6 -155.75(17) .
O9 Dy1 C34 O6 91.3(2) 2_656
O5 Dy1 C34 O6 -83.67(17) .
O7 Dy1 C34 O6 177.6(3) .
N1 Dy1 C34 O6 71.30(18) .
O4 Dy1 C34 O6 -76.94(19) .
O2 Dy1 C34 O6 136.09(17) .
C20 Dy1 C34 O6 -84.06(18) .
O1 Dy1 C34 O7 -175.85(16) .
O8 Dy1 C34 O7 26.70(18) .
O9 Dy1 C34 O7 -86.3(2) 2_656
O5 Dy1 C34 O7 98.77(18) .
O6 Dy1 C34 O7 -177.6(3) .
N1 Dy1 C34 O7 -106.25(18) .
O4 Dy1 C34 O7 105.51(17) .
O2 Dy1 C34 O7 -41.47(17) .
C20 Dy1 C34 O7 98.38(17) .
O1 Dy1 C34 C28 -164(100) .
O8 Dy1 C34 C28 39(64) .
O9 Dy1 C34 C28 -74(64) 2_656
O5 Dy1 C34 C28 111(64) .
O7 Dy1 C34 C28 12(64) .
O6 Dy1 C34 C28 -165(100) .
N1 Dy1 C34 C28 -94(64) .
O4 Dy1 C34 C28 118(64) .
O2 Dy1 C34 C28 -29(64) .
C20 Dy1 C34 C28 111(64) .
